data_2238566
loop_
_publ_author_name
'Gonz\'alez-Padilla, Jazmin E.'
'Rosales-Hern\'andez, Martha Cecila'
'Padilla-Mart\'inez, Itzia I.'
'Garc\'ia-B\'aez, Efren V.'
'Rojas-Lima, Susana'

_publ_section_title
;
 2-(4-Hydroxyphenyl)-1<i>H</i>-benzimidazol-3-ium chloride monohydrate
;
_journal_issue 9
_journal_name_full 'Acta Crystallographica Section E'
_journal_page_first o1485
_journal_page_last o1486
_journal_paper_doi 10.1107/S1600536813023441
_journal_volume 69
_journal_year 2013
_chemical_formula_iupac 'C13 H11 N2 O +, Cl -, H2 O'
_chemical_formula_moiety 'C13 H11 N2 O +, Cl -, H2 O'
_chemical_formula_sum 'C13 H13 Cl N2 O2'
_chemical_formula_weight 264.70
_chemical_name_systematic
;
2-(4-Hydroxyphenyl)-1<i>H</i>-benzimidazol-3-ium chloride monohydrate
;
_space_group_IT_number 15
_symmetry_cell_setting monoclinic
_symmetry_space_group_name_Hall '-C 2yc'
_symmetry_space_group_name_H-M 'C 1 2/c 1'
_atom_sites_solution_hydrogens geom
_atom_sites_solution_primary direct
_atom_sites_solution_secondary difmap
_audit_creation_method SHELXL-97
_cell_angle_alpha 90.00
_cell_angle_beta 101.071(5)
_cell_angle_gamma 90.00
_cell_formula_units_Z 8
_cell_length_a 10.3225(5)
_cell_length_b 16.3159(5)
_cell_length_c 15.4618(8)
_cell_measurement_reflns_used 600
_cell_measurement_temperature 293(2)
_cell_measurement_theta_max 25
_cell_measurement_theta_min 20
_cell_volume 2555.6(2)
_computing_cell_refinement 'CrysAlis CCD (Oxford Diffraction, 2009)'
_computing_data_collection 'CrysAlis CCD (Oxford Diffraction, 2009)'
_computing_data_reduction 'CrysAlis RED (Oxford Diffraction, 2009)'
_computing_molecular_graphics 'Mercury (Macrae <i>et al.</i>, 2006)'
_computing_publication_material
;
SHELXL97 (Sheldrick, 2008), WinGX (Farrugia, 2012) and
publCIF (Westrip, 2010)
;
_computing_structure_refinement 'SHELXL97 (Sheldrick, 2008)'
_computing_structure_solution 'SHELXS97 (Sheldrick, 2008)'
_diffrn_ambient_temperature 293(2)
_diffrn_detector_area_resol_mean 10.434
_diffrn_measured_fraction_theta_full 0.979
_diffrn_measured_fraction_theta_max 0.979
_diffrn_measurement_device_type 'Oxford Diffraction Xcalibur Ruby Gemini'
_diffrn_measurement_method '\w scans'
_diffrn_radiation_monochromator graphite
_diffrn_radiation_type MoK\a
_diffrn_radiation_wavelength 0.71073
_diffrn_reflns_av_R_equivalents 0.0282
_diffrn_reflns_av_sigmaI/netI 0.0183
_diffrn_reflns_limit_h_max 10
_diffrn_reflns_limit_h_min -12
_diffrn_reflns_limit_k_max 20
_diffrn_reflns_limit_k_min -20
_diffrn_reflns_limit_l_max 19
_diffrn_reflns_limit_l_min -19
_diffrn_reflns_number 12720
_diffrn_reflns_theta_full 26.22
_diffrn_reflns_theta_max 26.22
_diffrn_reflns_theta_min 2.37
_exptl_absorpt_coefficient_mu 0.294
_exptl_absorpt_correction_T_max 0.8619
_exptl_absorpt_correction_T_min 0.8614
_exptl_absorpt_correction_type sphere
_exptl_absorpt_process_details
;
[the interpolation procedure of (Dwiggins, 1975)
was used with some modification]
;
_exptl_crystal_colour colourless
_exptl_crystal_density_diffrn 1.376
_exptl_crystal_density_method 'not measured'
_exptl_crystal_description block
_exptl_crystal_F_000 1104
_exptl_crystal_size_max 0.38
_exptl_crystal_size_mid 0.33
_exptl_crystal_size_min 0.28
_exptl_crystal_size_rad 0.1500
_refine_diff_density_max 0.236
_refine_diff_density_min -0.190
_refine_ls_extinction_method none
_refine_ls_goodness_of_fit_ref 1.064
_refine_ls_hydrogen_treatment constr
_refine_ls_matrix_type full
_refine_ls_number_parameters 163
_refine_ls_number_reflns 2519
_refine_ls_number_restraints 0
_refine_ls_restrained_S_all 1.064
_refine_ls_R_factor_all 0.0549
_refine_ls_R_factor_gt 0.0425
_refine_ls_shift/su_max 0.002
_refine_ls_shift/su_mean 0.000
_refine_ls_structure_factor_coef Fsqd
_refine_ls_weighting_details 'calc w=1/[\s^2^(Fo^2^)+(0.0595P)^2^+1.2001P] where P=(Fo^2^+2Fc^2^)/3'
_refine_ls_weighting_scheme calc
_refine_ls_wR_factor_gt 0.1168
_refine_ls_wR_factor_ref 0.1240
_reflns_number_gt 2032
_reflns_number_total 2519
_reflns_threshold_expression I>2sigma(I)
_cod_data_source_file su2637.cif
_cod_data_source_block I
_cod_original_sg_symbol_H-M 'C 2/c'
_cod_database_code 2238566
_cod_database_fobs_code 2238566

loop_
_symmetry_equiv_pos_site_id
_symmetry_equiv_pos_as_xyz
1 x,y,z
2 -x,y,1/2-z
3 -x,-y,-z
4 x,-y,1/2+z
5 1/2+x,1/2+y,z
6 1/2-x,1/2+y,1/2-z
7 1/2-x,1/2-y,-z
8 1/2+x,1/2-y,1/2+z

loop_
_atom_site_aniso_label
_atom_site_aniso_U_11
_atom_site_aniso_U_22
_atom_site_aniso_U_33
_atom_site_aniso_U_12
_atom_site_aniso_U_13
_atom_site_aniso_U_23
O13 0.0655(11) 0.0665(10) 0.0901(11) -0.0031(7) -0.0101(8) -0.0040(8)
N1 0.0608(11) 0.0332(7) 0.0725(10) 0.0002(6) -0.0011(8) 0.0030(6)
N3 0.0593(11) 0.0332(7) 0.0704(10) -0.0001(6) 0.0036(8) 0.0027(6)
C2 0.0570(12) 0.0358(8) 0.0613(10) -0.0001(7) 0.0116(9) 0.0013(7)
C4 0.0654(15) 0.0513(11) 0.0802(14) 0.0045(9) 0.0003(11) 0.0078(10)
C5 0.0639(16) 0.0714(14) 0.0795(15) 0.0028(11) -0.0043(12) 0.0006(11)
C6 0.0703(17) 0.0622(13) 0.0914(16) -0.0098(11) -0.0043(12) -0.0126(11)
C7 0.0752(16) 0.0419(10) 0.0929(15) -0.0047(9) -0.0016(12) -0.0066(10)
C8 0.0580(13) 0.0413(9) 0.0676(11) -0.0001(8) 0.0053(9) 0.0012(8)
C9 0.0573(13) 0.0423(9) 0.0662(11) -0.0003(8) 0.0072(9) 0.0020(8)
C10 0.0565(12) 0.0399(9) 0.0596(10) 0.0007(8) 0.0097(9) 0.0016(7)
C11 0.0710(15) 0.0389(9) 0.0784(13) -0.0029(9) -0.0002(11) 0.0037(9)
C12 0.0643(15) 0.0545(11) 0.0738(13) 0.0066(9) -0.0010(11) 0.0102(9)
C13 0.0531(13) 0.0574(11) 0.0633(11) -0.0001(9) 0.0056(9) -0.0040(8)
C14 0.0651(14) 0.0437(10) 0.0799(13) -0.0025(9) 0.0034(11) -0.0049(9)
C15 0.0589(13) 0.0410(9) 0.0719(12) 0.0026(8) 0.0030(10) 0.0009(8)
O1 0.0786(13) 0.0885(12) 0.0977(13) -0.0048(9) -0.0090(10) -0.0099(10)
Cl1 0.0792(4) 0.0328(3) 0.0941(4) -0.0001(2) -0.0079(3) 0.0024(2)

loop_
_atom_site_type_symbol
_atom_site_label
_atom_site_fract_x
_atom_site_fract_y
_atom_site_fract_z
_atom_site_U_iso_or_equiv
_atom_site_thermal_displace_type
_atom_site_occupancy
_atom_site_disorder_group
O O13 -0.24260(17) 0.03354(10) -0.00034(11) 0.0774(6) Uani 1.000 -16
N N1 0.26708(17) 0.19303(9) 0.25356(11) 0.0574(5) Uani 1.000 -16
N N3 0.30346(16) 0.06482(9) 0.28407(11) 0.0555(5) Uani 1.000 -16
C C2 0.2213(2) 0.11736(10) 0.23396(13) 0.0513(6) Uani 1.000 -16
C C4 0.5115(2) 0.08213(13) 0.39988(15) 0.0675(8) Uani 1.000 -16
C C5 0.5938(3) 0.14242(15) 0.44198(17) 0.0740(9) Uani 1.000 -16
C C6 0.5692(3) 0.22515(15) 0.42173(17) 0.0773(9) Uani 1.000 -16
C C7 0.4630(3) 0.25048(13) 0.35978(17) 0.0724(8) Uani 1.000 -16
C C8 0.3799(2) 0.19009(11) 0.31768(13) 0.0565(6) Uani 1.000 -16
C C9 0.4039(2) 0.10732(11) 0.33766(13) 0.0559(6) Uani 1.000 -16
C C10 0.1031(2) 0.09650(11) 0.17127(12) 0.0522(6) Uani 1.000 -16
C C11 0.0230(2) 0.15718(12) 0.12455(15) 0.0647(7) Uani 1.000 -16
C C12 -0.0923(2) 0.13790(13) 0.06684(15) 0.0661(8) Uani 1.000 -16
C C13 -0.1307(2) 0.05700(13) 0.05431(13) 0.0587(7) Uani 1.000 -16
C C14 -0.0528(2) -0.00400(12) 0.10052(15) 0.0643(7) Uani 1.000 -16
C C15 0.0623(2) 0.01506(11) 0.15739(14) 0.0585(7) Uani 1.000 -16
O O1 0.12352(19) 0.35642(11) 0.39008(13) 0.0917(7) Uani 1.000 -16
Cl Cl1 0.19078(6) 0.37204(3) 0.19429(4) 0.0720(2) Uani 1.000 -16
H H1 0.23133 0.23718 0.22961 0.0688 Uiso 1.000 -16
H H3 0.29490 0.01237 0.28299 0.0665 Uiso 1.000 -16
H H4 0.52758 0.02694 0.41271 0.0809 Uiso 1.000 -16
H H5 0.66666 0.12785 0.48448 0.0888 Uiso 1.000 -16
H H6 0.62665 0.26436 0.45120 0.0927 Uiso 1.000 -16
H H7 0.44771 0.30569 0.34671 0.0868 Uiso 1.000 -16
H H11 0.04805 0.21183 0.13257 0.0776 Uiso 1.000 -16
H H12 -0.14403 0.17927 0.03646 0.0793 Uiso 1.000 -16
H H13 -0.27318 0.07238 -0.03130 0.1160 Uiso 1.000 -16
H H14 -0.07904 -0.05847 0.09280 0.0771 Uiso 1.000 -16
H H15 0.11382 -0.02671 0.18711 0.0702 Uiso 1.000 -16
H H1A 0.03995 0.35369 0.36137 0.1376 Uiso 1.000 -16
H H1B 0.15177 0.35970 0.33730 0.1376 Uiso 1.000 -16

loop_
_atom_type_symbol
_atom_type_description
_atom_type_scat_dispersion_real
_atom_type_scat_dispersion_imag
_atom_type_scat_source
C C 0.0033 0.0016 'International Tables Vol C Tables 4.2.6.8 and 6.1.1.4'
H H 0.0000 0.0000 'International Tables Vol C Tables 4.2.6.8 and 6.1.1.4'
Cl Cl 0.1484 0.1585 'International Tables Vol C Tables 4.2.6.8 and 6.1.1.4'
N N 0.0061 0.0033 'International Tables Vol C Tables 4.2.6.8 and 6.1.1.4'
O O 0.0106 0.0060 'International Tables Vol C Tables 4.2.6.8 and 6.1.1.4'

loop_
_geom_angle_atom_site_label_1
_geom_angle_atom_site_label_2
_geom_angle_atom_site_label_3
_geom_angle
_geom_angle_publ_flag
C13 O13 H13 109.00 no
H1A O1 H1B 90.00 no
C2 N1 C8 110.15(16) no
C2 N3 C9 110.09(15) no
C2 N1 H1 125.00 no
C8 N1 H1 125.00 no
C2 N3 H3 125.00 no
C9 N3 H3 125.00 no
N1 C2 N3 107.61(17) no
N1 C2 C10 125.87(17) no
N3 C2 C10 126.51(16) no
C5 C4 C9 117.1(2) no
C4 C5 C6 121.0(3) no
C5 C6 C7 122.2(2) no
C6 C7 C8 117.0(2) no
N1 C8 C7 132.49(18) no
C7 C8 C9 121.1(2) no
N1 C8 C9 106.40(16) no
N3 C9 C4 132.57(17) no
C4 C9 C8 121.68(18) no
N3 C9 C8 105.76(17) no
C11 C10 C15 117.56(18) no
C2 C10 C15 121.15(17) no
C2 C10 C11 121.25(17) no
C10 C11 C12 121.57(18) no
C11 C12 C13 119.82(19) no
C12 C13 C14 119.39(19) no
O13 C13 C12 123.18(19) no
O13 C13 C14 117.43(19) no
C13 C14 C15 120.82(18) no
C10 C15 C14 120.82(18) no
C5 C4 H4 121.00 no
C9 C4 H4 121.00 no
C6 C5 H5 120.00 no
C4 C5 H5 120.00 no
C5 C6 H6 119.00 no
C7 C6 H6 119.00 no
C8 C7 H7 122.00 no
C6 C7 H7 121.00 no
C10 C11 H11 119.00 no
C12 C11 H11 119.00 no
C13 C12 H12 120.00 no
C11 C12 H12 120.00 no
C13 C14 H14 120.00 no
C15 C14 H14 120.00 no
C10 C15 H15 120.00 no
C14 C15 H15 120.00 no

loop_
_geom_bond_atom_site_label_1
_geom_bond_atom_site_label_2
_geom_bond_distance
_geom_bond_publ_flag
O13 C13 1.349(3) no
O13 H13 0.8200 no
O1 H1B 0.9200 no
O1 H1A 0.8900 no
N1 C8 1.378(3) no
N1 C2 1.336(2) no
N3 C9 1.383(3) no
N3 C2 1.342(2) no
N1 H1 0.8600 no
N3 H3 0.8600 no
C2 C10 1.446(3) no
C4 C5 1.379(3) no
C4 C9 1.385(3) no
C5 C6 1.398(3) no
C6 C7 1.374(4) no
C7 C8 1.384(3) no
C8 C9 1.397(3) no
C10 C11 1.399(3) no
C10 C15 1.398(3) no
C11 C12 1.380(3) no
C12 C13 1.381(3) no
C13 C14 1.388(3) no
C14 C15 1.371(3) no
C4 H4 0.9300 no
C5 H5 0.9300 no
C6 H6 0.9300 no
C7 H7 0.9300 no
C11 H11 0.9300 no
C12 H12 0.9300 no
C14 H14 0.9300 no
C15 H15 0.9300 no

loop_
_geom_hbond_atom_site_label_D
_geom_hbond_atom_site_label_H
_geom_hbond_atom_site_label_A
_geom_hbond_site_symmetry_A
_geom_hbond_distance_DH
_geom_hbond_distance_HA
_geom_hbond_distance_DA
_geom_hbond_angle_DHA
_geom_hbond_publ_flag
N1 H1 Cl1 . 0.86 2.29 3.1167(16) 162 yes
N3 H3 Cl1 6_545 0.86 2.32 3.1625(16) 168 yes
O1 H1A Cl1 2_555 0.89 2.39 3.266(2) 167 yes
O1 H1B Cl1 . 0.92 2.33 3.243(2) 171 yes
O13 H13 O1 8_454 0.82 1.86 2.666(3) 166 yes

loop_
_geom_torsion_atom_site_label_1
_geom_torsion_atom_site_label_2
_geom_torsion_atom_site_label_3
_geom_torsion_atom_site_label_4
_geom_torsion
_geom_torsion_publ_flag
C8 N1 C2 N3 -0.5(2) no
C8 N1 C2 C10 178.44(19) no
C2 N1 C8 C7 -179.9(3) no
C2 N1 C8 C9 0.3(2) no
C9 N3 C2 N1 0.5(2) no
C9 N3 C2 C10 -178.43(19) no
C2 N3 C9 C4 -179.8(2) no
C2 N3 C9 C8 -0.3(2) no
N1 C2 C10 C11 -0.6(3) no
N1 C2 C10 C15 -178.4(2) no
N3 C2 C10 C11 178.1(2) no
N3 C2 C10 C15 0.3(3) no
C9 C4 C5 C6 -0.4(4) no
C5 C4 C9 N3 180.0(2) no
C5 C4 C9 C8 0.5(3) no
C4 C5 C6 C7 0.1(4) no
C5 C6 C7 C8 0.1(4) no
C6 C7 C8 N1 -179.9(2) no
C6 C7 C8 C9 -0.1(4) no
N1 C8 C9 N3 0.0(2) no
N1 C8 C9 C4 179.59(19) no
C7 C8 C9 N3 -179.8(2) no
C7 C8 C9 C4 -0.2(3) no
C2 C10 C11 C12 -177.8(2) no
C15 C10 C11 C12 0.1(3) no
C2 C10 C15 C14 177.3(2) no
C11 C10 C15 C14 -0.6(3) no
C10 C11 C12 C13 0.0(3) no
C11 C12 C13 O13 179.4(2) no
C11 C12 C13 C14 0.4(3) no
O13 C13 C14 C15 -179.9(2) no
C12 C13 C14 C15 -0.9(3) no
C13 C14 C15 C10 1.0(3) no
